data_4085293
loop_
_publ_author_name
'Kotyk, Christopher M.'
'MacDonald, Matthew R.'
'Ziller, Joseph W.'
'Evans, William J.'

_publ_section_title
;
 Reactivity of the Ln2+Complexes [K(2.2.2-cryptand)][(C5H4SiMe3)3Ln]:
 Reduction of Naphthalene and Biphenyl
;
_journal_issue 11
_journal_name_full Organometallics
_journal_page_first 2287
_journal_paper_doi 10.1021/om501063h
_journal_volume 34
_journal_year 2015
_chemical_formula_sum 'C48 H77 K N2 O6.5 Si2 Y'
_chemical_formula_weight 970.30
_chemical_name_systematic
; 
 ? 
;
_space_group_crystal_system triclinic
_space_group_IT_number 2
_space_group_name_Hall '-P 1'
_space_group_name_H-M_alt 'P -1'
_symmetry_space_group_name_Hall '-P 1'
_symmetry_space_group_name_H-M 'P -1'
_atom_sites_solution_hydrogens mixed
_atom_sites_solution_primary direct
_atom_sites_solution_secondary difmap
_audit_creation_method SHELXL-2013
_cell_angle_alpha 115.4019(10)
_cell_angle_beta 99.9025(11)
_cell_angle_gamma 101.1499(11)
_cell_formula_units_Z 2
_cell_length_a 13.5048(12)
_cell_length_b 14.5551(13)
_cell_length_c 15.5193(14)
_cell_measurement_reflns_used 9984
_cell_measurement_temperature 143(2)
_cell_measurement_theta_max 27.84
_cell_measurement_theta_min 2.31
_cell_volume 2589.3(4)
_computing_cell_refinement 'Bruker SAINT 7.68a, 2009'
_computing_data_collection 'Bruker APEX2 2011.4-1, 2011'
_computing_data_reduction 'Bruker SAINT 7.68a, 2009'
_computing_molecular_graphics 'Bruker SHELXTL'
_computing_publication_material 'Bruker SHELXTL'
_computing_structure_refinement 'SHELXL-2013 (Sheldrick, 2013)'
_computing_structure_solution 'Bruker SHELXTL 2013/1'
_diffrn_ambient_temperature 143(2)
_diffrn_measured_fraction_theta_full 0.998
_diffrn_measured_fraction_theta_max 0.990
_diffrn_measurement_device_type 'Bruker SMART APEX II CCD'
_diffrn_measurement_method '\f and \w scans'
_diffrn_radiation_type MoK\a
_diffrn_radiation_wavelength 0.71073
_diffrn_reflns_av_R_equivalents 0.0507
_diffrn_reflns_av_unetI/netI 0.0651
_diffrn_reflns_Laue_measured_fraction_full 0.998
_diffrn_reflns_Laue_measured_fraction_max 0.990
_diffrn_reflns_limit_h_max 17
_diffrn_reflns_limit_h_min -17
_diffrn_reflns_limit_k_max 18
_diffrn_reflns_limit_k_min -18
_diffrn_reflns_limit_l_max 19
_diffrn_reflns_limit_l_min -19
_diffrn_reflns_number 29232
_diffrn_reflns_point_group_measured_fraction_full 0.998
_diffrn_reflns_point_group_measured_fraction_max 0.990
_diffrn_reflns_theta_full 25.242
_diffrn_reflns_theta_max 27.102
_diffrn_reflns_theta_min 1.517
_diffrn_source 'fine-focus sealed tube'
_exptl_absorpt_coefficient_mu 1.299
_exptl_absorpt_correction_T_max 0.9499
_exptl_absorpt_correction_T_min 0.7007
_exptl_absorpt_correction_type numerical
_exptl_absorpt_process_details 'Bruker SADABS'
_exptl_crystal_colour red
_exptl_crystal_density_diffrn 1.245
_exptl_crystal_density_meas not_measured
_exptl_crystal_density_method not_measured
_exptl_crystal_description hexagon
_exptl_crystal_F_000 1034
_exptl_crystal_size_max 0.383
_exptl_crystal_size_mid 0.247
_exptl_crystal_size_min 0.146
_refine_diff_density_max 0.564
_refine_diff_density_min -0.473
_refine_diff_density_rms 0.066
_refine_ls_extinction_method none
_refine_ls_goodness_of_fit_ref 1.037
_refine_ls_hydrogen_treatment constr
_refine_ls_matrix_type full
_refine_ls_number_parameters 576
_refine_ls_number_reflns 11300
_refine_ls_number_restraints 0
_refine_ls_restrained_S_all 1.037
_refine_ls_R_factor_all 0.0599
_refine_ls_R_factor_gt 0.0398
_refine_ls_shift/su_max 0.002
_refine_ls_shift/su_mean 0.000
_refine_ls_structure_factor_coef Fsqd
_refine_ls_weighting_details 'w=1/[\s^2^(Fo^2^)+(0.0408P)^2^] where P=(Fo^2^+2Fc^2^)/3'
_refine_ls_weighting_scheme calc
_refine_ls_wR_factor_gt 0.0881
_refine_ls_wR_factor_ref 0.0962
_reflns_Friedel_coverage 0.000
_reflns_number_gt 8755
_reflns_number_total 11300
_reflns_threshold_expression 'I > 2\s(I)'
_cod_data_source_file om501063h_si_002.cif
_cod_data_source_block cmk7
_cod_depositor_comments 'Adding full bibliography for 4085286--4085294.cif.'
_cod_original_formula_sum 'C48 H77 K N2 O6.50 Si2 Y'
_cod_database_code 4085293
_shelx_space_group_comment
; 
The symmetry employed for this shelxl refinement is uniquely defined 
by the following loop, which should always be used as a source of 
symmetry information in preference to the above space-group names. 
They are only intended as comments. 
;
_shelx_estimated_absorpt_t_min 0.636
_shelx_estimated_absorpt_t_max 0.833
_shelxl_version_number 2013-3

loop_
_space_group_symop_operation_xyz
'x, y, z'
'-x, -y, -z'

loop_
_atom_site_label
_atom_site_type_symbol
_atom_site_fract_x
_atom_site_fract_y
_atom_site_fract_z
_atom_site_U_iso_or_equiv
_atom_site_adp_type
_atom_site_occupancy
_atom_site_site_symmetry_order
_atom_site_calc_flag
_atom_site_refinement_flags_posn
_atom_site_refinement_flags_adp
_atom_site_refinement_flags_occupancy
_atom_site_disorder_assembly
_atom_site_disorder_group
Y1 Y 1.15360(2) 1.16796(2) 0.36084(2) 0.02152(7) Uani 1 1 d . . . . .
Si1 Si 0.92139(5) 1.27944(5) 0.46215(5) 0.02520(15) Uani 1 1 d . . . . .
Si2 Si 1.45139(5) 1.24760(6) 0.34174(5) 0.03125(17) Uani 1 1 d . . . . .
C1 C 1.0779(2) 1.18550(19) 0.51951(17) 0.0283(5) Uani 1 1 d . . . . .
H1 H 1.0275 1.1243 0.5104 0.034 Uiso 1 1 calc R U . . .
C2 C 1.1871(2) 1.2092(2) 0.55408(18) 0.0340(6) Uani 1 1 d . . . . .
H2 H 1.2234 1.1669 0.5711 0.041 Uiso 1 1 calc R U . . .
C3 C 1.2338(2) 1.3081(2) 0.55902(17) 0.0315(6) Uani 1 1 d . . . . .
H3 H 1.3072 1.3440 0.5800 0.038 Uiso 1 1 calc R U . . .
C4 C 1.15285(19) 1.34322(19) 0.52750(17) 0.0268(5) Uani 1 1 d . . . . .
H4 H 1.1623 1.4082 0.5248 0.032 Uiso 1 1 calc R U . . .
C5 C 1.05382(18) 1.26687(18) 0.49993(16) 0.0236(5) Uani 1 1 d . . . . .
C6 C 0.8209(2) 1.1735(2) 0.4642(2) 0.0352(6) Uani 1 1 d . . . . .
H6A H 0.8269 1.1035 0.4208 0.053 Uiso 1 1 calc R U . . .
H6B H 0.7503 1.1769 0.4403 0.053 Uiso 1 1 calc R U . . .
H6C H 0.8325 1.1844 0.5324 0.053 Uiso 1 1 calc R U . . .
C7 C 0.8894(2) 1.2736(2) 0.33771(18) 0.0324(6) Uani 1 1 d . . . . .
H7A H 0.9382 1.3346 0.3402 0.049 Uiso 1 1 calc R U . . .
H7B H 0.8170 1.2759 0.3200 0.049 Uiso 1 1 calc R U . . .
H7C H 0.8962 1.2072 0.2876 0.049 Uiso 1 1 calc R U . . .
C8 C 0.9130(2) 1.41142(19) 0.5527(2) 0.0357(6) Uani 1 1 d . . . . .
H8A H 0.9193 1.4148 0.6179 0.054 Uiso 1 1 calc R U . . .
H8B H 0.8450 1.4199 0.5289 0.054 Uiso 1 1 calc R U . . .
H8C H 0.9702 1.4687 0.5586 0.054 Uiso 1 1 calc R U . . .
C9 C 1.23621(18) 1.20017(18) 0.22254(17) 0.0241(5) Uani 1 1 d . . . . .
H9 H 1.2385 1.1397 0.1660 0.029 Uiso 1 1 calc R U . . .
C10 C 1.15130(19) 1.24296(19) 0.22897(18) 0.0271(5) Uani 1 1 d . . . . .
H10 H 1.0861 1.2155 0.1787 0.032 Uiso 1 1 calc R U . . .
C11 C 1.17993(19) 1.33365(18) 0.32292(19) 0.0278(5) Uani 1 1 d . . . . .
H11 H 1.1379 1.3789 0.3472 0.033 Uiso 1 1 calc R U . . .
C12 C 1.28119(19) 1.34540(18) 0.37424(18) 0.0270(5) Uani 1 1 d . . . . .
H12 H 1.3197 1.4009 0.4395 0.032 Uiso 1 1 calc R U . . .
C13 C 1.31809(18) 1.26128(18) 0.31369(17) 0.0251(5) Uani 1 1 d . . . . .
C14 C 1.4867(2) 1.2431(3) 0.4609(2) 0.0599(9) Uani 1 1 d . . . . .
H14A H 1.4890 1.3108 0.5161 0.090 Uiso 1 1 calc R U . . .
H14B H 1.5560 1.2317 0.4713 0.090 Uiso 1 1 calc R U . . .
H14C H 1.4338 1.1846 0.4580 0.090 Uiso 1 1 calc R U . . .
C15 C 1.4609(2) 1.1258(3) 0.2378(2) 0.0563(9) Uani 1 1 d . . . . .
H15A H 1.4171 1.0623 0.2356 0.084 Uiso 1 1 calc R U . . .
H15B H 1.5344 1.1251 0.2485 0.084 Uiso 1 1 calc R U . . .
H15C H 1.4363 1.1258 0.1746 0.084 Uiso 1 1 calc R U . . .
C16 C 1.5524(2) 1.3666(2) 0.3569(2) 0.0503(8) Uani 1 1 d . . . . .
H16A H 1.5433 1.3665 0.2928 0.075 Uiso 1 1 calc R U . . .
H16B H 1.6232 1.3632 0.3797 0.075 Uiso 1 1 calc R U . . .
H16C H 1.5432 1.4321 0.4060 0.075 Uiso 1 1 calc R U . . .
C17 C 1.0163(2) 0.97793(18) 0.31123(18) 0.0282(5) Uani 1 1 d . . . . .
H17 H 0.9578 0.9612 0.3339 0.034 Uiso 1 1 calc R U . . .
C18 C 1.1113(2) 0.97627(18) 0.35518(19) 0.0326(6) Uani 1 1 d . . . . .
H18 H 1.1166 0.9563 0.4062 0.039 Uiso 1 1 calc R U . . .
C19 C 1.2052(2) 1.0040(2) 0.3270(2) 0.0332(6) Uani 1 1 d . . . . .
H19 H 1.2679 0.9924 0.3524 0.040 Uiso 1 1 d . U . . .
C20 C 1.1781(2) 0.98533(18) 0.22553(19) 0.0321(6) Uani 1 1 d . . . . .
H20 H 1.2281 0.9713 0.1891 0.039 Uiso 1 1 calc R U . . .
C21 C 1.0838(2) 0.98715(18) 0.18073(19) 0.0291(6) Uani 1 1 d . . . . .
H21 H 1.0709 0.9767 0.1146 0.035 Uiso 1 1 calc R U . . .
C22 C 1.00064(19) 1.00457(17) 0.23000(17) 0.0255(5) Uani 1 1 d . . . . .
C23 C 0.89903(19) 1.00508(18) 0.17974(17) 0.0279(5) Uani 1 1 d . . . . .
C24 C 0.8839(2) 1.01845(18) 0.09379(18) 0.0306(6) Uani 1 1 d . . . . .
H24 H 0.9412 1.0262 0.0669 0.037 Uiso 1 1 calc R U . . .
C25 C 0.7884(2) 1.02051(19) 0.0483(2) 0.0378(6) Uani 1 1 d . . . . .
H25 H 0.7814 1.0299 -0.0091 0.045 Uiso 1 1 calc R U . . .
C26 C 0.7016(2) 1.0093(2) 0.0840(2) 0.0420(7) Uani 1 1 d . . . . .
H26 H 0.6363 1.0128 0.0531 0.050 Uiso 1 1 calc R U . . .
C27 C 0.7139(2) 0.9928(2) 0.1662(2) 0.0397(7) Uani 1 1 d . . . . .
H27 H 0.6556 0.9844 0.1917 0.048 Uiso 1 1 calc R U . . .
C28 C 0.8079(2) 0.98828(18) 0.21185(19) 0.0321(6) Uani 1 1 d . . . . .
H28 H 0.8122 0.9736 0.2662 0.039 Uiso 1 1 calc R U . . .
K1 K 0.71916(4) 0.43576(4) -0.03968(4) 0.02083(11) Uani 1 1 d . . . . .
O1 O 0.85514(12) 0.59725(12) 0.14486(11) 0.0239(4) Uani 1 1 d . . . . .
O2 O 0.75115(11) 0.65109(12) 0.00631(11) 0.0227(3) Uani 1 1 d . . . . .
O3 O 0.57332(12) 0.32644(13) 0.02457(12) 0.0287(4) Uani 1 1 d . . . . .
O4 O 0.50523(11) 0.34769(13) -0.14839(12) 0.0270(4) Uani 1 1 d . . . . .
O5 O 0.83545(12) 0.29160(13) -0.07337(12) 0.0274(4) Uani 1 1 d . . . . .
O6 O 0.78783(12) 0.36981(13) -0.21178(12) 0.0280(4) Uani 1 1 d . . . . .
N1 N 0.79843(15) 0.38169(15) 0.12227(14) 0.0263(4) Uani 1 1 d . . . . .
N2 N 0.63357(14) 0.48946(15) -0.20087(14) 0.0237(4) Uani 1 1 d . . . . .
C29 C 0.8833(2) 0.4745(2) 0.20345(18) 0.0330(6) Uani 1 1 d . . . . .
H29A H 0.9495 0.4765 0.1841 0.040 Uiso 1 1 calc R U . . .
H29B H 0.8941 0.4652 0.2636 0.040 Uiso 1 1 calc R U . . .
C30 C 0.8619(2) 0.5792(2) 0.22898(18) 0.0340(6) Uani 1 1 d . . . . .
H30A H 0.7950 0.5779 0.2469 0.041 Uiso 1 1 calc R U . . .
H30B H 0.9193 0.6375 0.2868 0.041 Uiso 1 1 calc R U . . .
C31 C 0.85234(19) 0.70314(18) 0.17155(18) 0.0268(5) Uani 1 1 d . . . . .
H31A H 0.9166 0.7548 0.2258 0.032 Uiso 1 1 calc R U . . .
H31B H 0.7904 0.7144 0.1960 0.032 Uiso 1 1 calc R U . . .
C32 C 0.84609(18) 0.72125(18) 0.08328(18) 0.0279(5) Uani 1 1 d . . . . .
H32A H 0.8481 0.7961 0.1031 0.033 Uiso 1 1 calc R U . . .
H32B H 0.9075 0.7088 0.0582 0.033 Uiso 1 1 calc R U . . .
C33 C 0.74160(19) 0.67537(19) -0.07409(18) 0.0300(6) Uani 1 1 d . . . . .
H33A H 0.8017 0.6653 -0.1021 0.036 Uiso 1 1 calc R U . . .
H33B H 0.7430 0.7507 -0.0495 0.036 Uiso 1 1 calc R U . . .
C34 C 0.63985(19) 0.60345(19) -0.15362(19) 0.0304(6) Uani 1 1 d . . . . .
H34A H 0.5808 0.6127 -0.1240 0.036 Uiso 1 1 calc R U . . .
H34B H 0.6308 0.6258 -0.2057 0.036 Uiso 1 1 calc R U . . .
C35 C 0.7108(2) 0.3557(2) 0.16114(19) 0.0340(6) Uani 1 1 d . . . . .
H35A H 0.6960 0.4223 0.2028 0.041 Uiso 1 1 calc R U . . .
H35B H 0.7327 0.3249 0.2043 0.041 Uiso 1 1 calc R U . . .
C36 C 0.6116(2) 0.2787(2) 0.0808(2) 0.0374(6) Uani 1 1 d . . . . .
H36A H 0.6261 0.2130 0.0366 0.045 Uiso 1 1 calc R U . . .
H36B H 0.5578 0.2591 0.1109 0.045 Uiso 1 1 calc R U . . .
C37 C 0.48473(19) 0.2512(2) -0.05813(19) 0.0337(6) Uani 1 1 d . . . . .
H37A H 0.4330 0.2159 -0.0353 0.040 Uiso 1 1 calc R U . . .
H37B H 0.5077 0.1958 -0.1074 0.040 Uiso 1 1 calc R U . . .
C38 C 0.43502(18) 0.3077(2) -0.1051(2) 0.0345(6) Uani 1 1 d . . . . .
H38A H 0.3685 0.2580 -0.1571 0.041 Uiso 1 1 calc R U . . .
H38B H 0.4182 0.3675 -0.0542 0.041 Uiso 1 1 calc R U . . .
C39 C 0.46039(18) 0.4068(2) -0.18904(19) 0.0299(6) Uani 1 1 d . . . . .
H39A H 0.4626 0.4761 -0.1347 0.036 Uiso 1 1 calc R U . . .
H39B H 0.3860 0.3666 -0.2284 0.036 Uiso 1 1 calc R U . . .
C40 C 0.52329(18) 0.4245(2) -0.25478(18) 0.0284(5) Uani 1 1 d . . . . .
H40A H 0.5219 0.3544 -0.3074 0.034 Uiso 1 1 calc R U . . .
H40B H 0.4892 0.4599 -0.2879 0.034 Uiso 1 1 calc R U . . .
C41 C 0.8394(2) 0.2903(2) 0.08046(19) 0.0312(6) Uani 1 1 d . . . . .
H41A H 0.7795 0.2238 0.0443 0.037 Uiso 1 1 calc R U . . .
H41B H 0.8847 0.2869 0.1357 0.037 Uiso 1 1 calc R U . . .
C42 C 0.90173(19) 0.2961(2) 0.01083(19) 0.0311(6) Uani 1 1 d . . . . .
H42A H 0.9606 0.3634 0.0456 0.037 Uiso 1 1 calc R U . . .
H42B H 0.9319 0.2359 -0.0109 0.037 Uiso 1 1 calc R U . . .
C43 C 0.88965(19) 0.2860(2) -0.14601(18) 0.0295(6) Uani 1 1 d . . . . .
H43A H 0.9180 0.2245 -0.1646 0.035 Uiso 1 1 calc R U . . .
H43B H 0.9494 0.3517 -0.1180 0.035 Uiso 1 1 calc R U . . .
C44 C 0.8155(2) 0.2738(2) -0.23538(18) 0.0322(6) Uani 1 1 d . . . . .
H44A H 0.8490 0.2580 -0.2900 0.039 Uiso 1 1 calc R U . . .
H44B H 0.7513 0.2136 -0.2580 0.039 Uiso 1 1 calc R U . . .
C45 C 0.72123(19) 0.3629(2) -0.29759(18) 0.0313(6) Uani 1 1 d . . . . .
H45A H 0.6547 0.3046 -0.3226 0.038 Uiso 1 1 calc R U . . .
H45B H 0.7565 0.3469 -0.3510 0.038 Uiso 1 1 calc R U . . .
C46 C 0.6981(2) 0.4671(2) -0.27019(19) 0.0309(6) Uani 1 1 d . . . . .
H46A H 0.7654 0.5254 -0.2395 0.037 Uiso 1 1 calc R U . . .
H46B H 0.6608 0.4660 -0.3316 0.037 Uiso 1 1 calc R U . . .
O7 O 1.5217(8) 1.0132(9) 0.5229(6) 0.059(2) Uani 0.5 1 d . . P . .
C47 C 1.4296(8) 1.0210(8) 0.5512(8) 0.067(2) Uani 0.5 1 d . . P A 1
H47A H 1.3813 0.9524 0.5261 0.080 Uiso 0.5 1 d . U P B 1
H47B H 1.3946 1.0590 0.5222 0.080 Uiso 0.5 1 d . U P C 1
C48 C 1.4555(10) 1.0796(8) 0.6596(7) 0.087(3) Uani 0.5 1 d . . P A 1
H48A H 1.5090 1.1481 0.6847 0.130 Uiso 0.5 1 calc R U P A 1
H48B H 1.4829 1.0379 0.6880 0.130 Uiso 0.5 1 calc R U P A 1
H48C H 1.3919 1.0920 0.6788 0.130 Uiso 0.5 1 calc R U P A 1
C48B C 1.5947(7) 0.9265(9) 0.3925(9) 0.072(3) Uani 0.5 1 d . . P A -1
H48D H 1.6435 0.9918 0.4024 0.107 Uiso 0.5 1 calc R U P A -1
H48E H 1.5740 0.8724 0.3223 0.107 Uiso 0.5 1 calc R U P A -1
H48F H 1.6294 0.8998 0.4338 0.107 Uiso 0.5 1 calc R U P A -1
C47B C 1.5007(9) 0.9496(8) 0.4213(8) 0.066(2) Uani 0.5 1 d . . P A -1
H47E H 1.4686 0.9830 0.3861 0.079 Uiso 0.5 1 d . U P D -1
H47C H 1.4471 0.8826 0.4008 0.079 Uiso 0.5 1 d . U P E -1

loop_
_atom_site_aniso_label
_atom_site_aniso_U_11
_atom_site_aniso_U_22
_atom_site_aniso_U_33
_atom_site_aniso_U_23
_atom_site_aniso_U_13
_atom_site_aniso_U_12
Y1 0.02720(13) 0.01819(12) 0.01849(12) 0.00778(9) 0.00884(10) 0.00581(9)
Si1 0.0272(4) 0.0234(3) 0.0224(4) 0.0093(3) 0.0060(3) 0.0072(3)
Si2 0.0296(4) 0.0385(4) 0.0258(4) 0.0156(3) 0.0081(3) 0.0098(3)
C1 0.0390(15) 0.0281(13) 0.0191(13) 0.0106(11) 0.0128(11) 0.0107(11)
C2 0.0419(16) 0.0446(16) 0.0201(13) 0.0148(12) 0.0093(12) 0.0234(13)
C3 0.0298(13) 0.0367(15) 0.0166(13) 0.0055(11) 0.0046(11) 0.0052(11)
C4 0.0359(14) 0.0243(12) 0.0153(12) 0.0048(10) 0.0099(11) 0.0073(11)
C5 0.0319(13) 0.0233(12) 0.0152(12) 0.0082(10) 0.0085(10) 0.0082(10)
C6 0.0347(15) 0.0369(15) 0.0314(15) 0.0147(12) 0.0122(12) 0.0069(12)
C7 0.0360(14) 0.0298(14) 0.0295(15) 0.0158(12) 0.0030(12) 0.0078(11)
C8 0.0326(14) 0.0285(14) 0.0385(16) 0.0093(12) 0.0090(12) 0.0111(11)
C9 0.0301(13) 0.0216(12) 0.0182(12) 0.0092(10) 0.0078(10) 0.0025(10)
C10 0.0275(13) 0.0277(13) 0.0289(14) 0.0180(11) 0.0079(11) 0.0036(10)
C11 0.0332(14) 0.0223(12) 0.0352(15) 0.0165(11) 0.0187(12) 0.0094(11)
C12 0.0339(14) 0.0178(12) 0.0247(13) 0.0078(10) 0.0110(11) 0.0010(10)
C13 0.0293(13) 0.0255(12) 0.0213(13) 0.0118(10) 0.0112(11) 0.0048(10)
C14 0.0457(19) 0.096(3) 0.049(2) 0.047(2) 0.0091(16) 0.0186(18)
C15 0.0414(17) 0.059(2) 0.053(2) 0.0104(17) 0.0113(15) 0.0229(16)
C16 0.0261(15) 0.061(2) 0.064(2) 0.0348(18) 0.0069(14) 0.0076(14)
C17 0.0367(14) 0.0191(12) 0.0262(14) 0.0088(11) 0.0125(11) 0.0047(11)
C18 0.0497(17) 0.0204(12) 0.0319(15) 0.0150(11) 0.0141(13) 0.0110(12)
C19 0.0414(15) 0.0273(13) 0.0357(15) 0.0153(12) 0.0131(13) 0.0181(12)
C20 0.0429(16) 0.0207(12) 0.0314(15) 0.0080(11) 0.0157(13) 0.0126(11)
C21 0.0420(15) 0.0169(12) 0.0240(13) 0.0061(10) 0.0120(12) 0.0063(11)
C22 0.0339(14) 0.0168(11) 0.0216(13) 0.0065(10) 0.0101(11) 0.0031(10)
C23 0.0341(14) 0.0175(12) 0.0188(13) 0.0023(10) 0.0057(11) -0.0032(10)
C24 0.0382(15) 0.0199(12) 0.0269(14) 0.0063(11) 0.0103(12) 0.0055(11)
C25 0.0497(17) 0.0224(13) 0.0273(15) 0.0047(11) 0.0030(13) 0.0061(12)
C26 0.0373(16) 0.0298(15) 0.0430(18) 0.0085(13) 0.0022(14) 0.0065(12)
C27 0.0346(15) 0.0249(14) 0.0421(17) 0.0048(13) 0.0116(13) -0.0010(12)
C28 0.0385(15) 0.0212(13) 0.0268(14) 0.0065(11) 0.0077(12) 0.0017(11)
K1 0.0208(2) 0.0206(2) 0.0205(3) 0.0095(2) 0.0060(2) 0.0056(2)
O1 0.0295(9) 0.0207(8) 0.0183(8) 0.0073(7) 0.0054(7) 0.0073(7)
O2 0.0209(8) 0.0222(8) 0.0225(9) 0.0116(7) 0.0032(7) 0.0016(7)
O3 0.0280(9) 0.0292(9) 0.0295(10) 0.0171(8) 0.0060(8) 0.0039(7)
O4 0.0181(8) 0.0375(10) 0.0293(10) 0.0195(8) 0.0071(7) 0.0077(7)
O5 0.0262(9) 0.0333(9) 0.0247(9) 0.0128(8) 0.0084(7) 0.0144(7)
O6 0.0315(9) 0.0309(9) 0.0229(9) 0.0117(8) 0.0095(7) 0.0131(8)
N1 0.0299(11) 0.0280(11) 0.0232(11) 0.0133(9) 0.0069(9) 0.0115(9)
N2 0.0237(10) 0.0248(10) 0.0232(11) 0.0133(9) 0.0052(8) 0.0053(8)
C29 0.0385(15) 0.0357(15) 0.0235(14) 0.0146(12) 0.0024(12) 0.0131(12)
C30 0.0481(16) 0.0323(14) 0.0193(13) 0.0103(11) 0.0076(12) 0.0141(12)
C31 0.0251(12) 0.0198(12) 0.0252(13) 0.0035(10) 0.0036(10) 0.0061(10)
C32 0.0238(12) 0.0191(12) 0.0338(15) 0.0110(11) 0.0014(11) 0.0019(10)
C33 0.0340(14) 0.0273(13) 0.0305(14) 0.0185(12) 0.0053(12) 0.0055(11)
C34 0.0346(14) 0.0273(13) 0.0322(15) 0.0178(12) 0.0050(12) 0.0111(11)
C35 0.0399(15) 0.0460(16) 0.0304(15) 0.0272(13) 0.0149(12) 0.0169(13)
C36 0.0373(15) 0.0452(16) 0.0465(18) 0.0353(15) 0.0154(13) 0.0125(13)
C37 0.0281(13) 0.0351(15) 0.0317(15) 0.0164(12) 0.0068(12) -0.0033(11)
C38 0.0188(12) 0.0453(16) 0.0337(15) 0.0187(13) 0.0055(11) 0.0003(11)
C39 0.0211(12) 0.0352(14) 0.0301(14) 0.0144(12) 0.0040(11) 0.0077(11)
C40 0.0257(13) 0.0317(13) 0.0240(13) 0.0129(11) 0.0020(11) 0.0063(11)
C41 0.0381(15) 0.0295(13) 0.0297(14) 0.0163(12) 0.0072(12) 0.0148(11)
C42 0.0326(14) 0.0325(14) 0.0299(14) 0.0139(12) 0.0075(11) 0.0171(11)
C43 0.0291(13) 0.0295(13) 0.0309(14) 0.0112(11) 0.0146(11) 0.0134(11)
C44 0.0371(15) 0.0338(14) 0.0261(14) 0.0099(12) 0.0139(12) 0.0176(12)
C45 0.0337(14) 0.0420(15) 0.0237(13) 0.0176(12) 0.0128(11) 0.0144(12)
C46 0.0322(14) 0.0364(14) 0.0297(14) 0.0210(12) 0.0115(11) 0.0072(11)
O7 0.068(7) 0.071(6) 0.058(8) 0.037(7) 0.033(5) 0.029(5)
C47 0.063(6) 0.068(6) 0.074(7) 0.036(5) 0.035(6) 0.010(5)
C48 0.123(10) 0.080(6) 0.076(8) 0.048(6) 0.041(7) 0.035(7)
C48B 0.067(6) 0.082(6) 0.075(8) 0.042(6) 0.031(6) 0.024(5)
C47B 0.073(7) 0.069(6) 0.054(7) 0.031(5) 0.015(6) 0.015(6)

loop_
_atom_type_symbol
_atom_type_description
_atom_type_scat_dispersion_real
_atom_type_scat_dispersion_imag
_atom_type_scat_source
C C 0.0033 0.0016 'International Tables Vol C Tables 4.2.6.8 and 6.1.1.4'
H H 0.0000 0.0000 'International Tables Vol C Tables 4.2.6.8 and 6.1.1.4'
N N 0.0061 0.0033 'International Tables Vol C Tables 4.2.6.8 and 6.1.1.4'
O O 0.0106 0.0060 'International Tables Vol C Tables 4.2.6.8 and 6.1.1.4'
Si Si 0.0817 0.0704 'International Tables Vol C Tables 4.2.6.8 and 6.1.1.4'
K K 0.2009 0.2494 'International Tables Vol C Tables 4.2.6.8 and 6.1.1.4'
Y Y -2.7962 3.5667 'International Tables Vol C Tables 4.2.6.8 and 6.1.1.4'

loop_
_geom_angle_atom_site_label_1
_geom_angle_atom_site_label_2
_geom_angle_atom_site_label_3
_geom_angle
_geom_angle_site_symmetry_1
_geom_angle_site_symmetry_3
Cnt1 Y1 C17 96.1 . .
Cnt1 Y1 C18 93.7 . .
Cnt1 Y1 C19 112.7 . .
Cnt1 Y1 C20 143.9 . .
Cnt1 Y1 C21 148.3 . .
Cnt1 Y1 C22 118.9 . .
Cnt2 Y1 C17 143.7 . .
Cnt2 Y1 C18 146.3 . .
Cnt2 Y1 C19 116.4 . .
Cnt2 Y1 C20 94.4 . .
Cnt2 Y1 C21 92.8 . .
Cnt2 Y1 C22 112.7 . .
Cnt1 Y1 Cnt2 117.2 . .
C19 Y1 C22 70.58(8) . .
C19 Y1 C11 142.79(8) . .
C22 Y1 C11 113.35(8) . .
C19 Y1 C18 32.18(8) . .
C22 Y1 C18 55.98(8) . .
C11 Y1 C18 167.47(8) . .
C19 Y1 C10 119.75(8) . .
C22 Y1 C10 88.59(7) . .
C11 Y1 C10 30.22(7) . .
C18 Y1 C10 137.33(8) . .
C19 Y1 C20 31.87(8) . .
C22 Y1 C20 55.85(8) . .
C11 Y1 C20 117.41(7) . .
C18 Y1 C20 52.27(7) . .
C10 Y1 C20 89.57(7) . .
C19 Y1 C12 123.33(8) . .
C22 Y1 C12 137.91(7) . .
C11 Y1 C12 29.94(7) . .
C18 Y1 C12 154.28(8) . .
C10 Y1 C12 49.43(7) . .
C20 Y1 C12 112.62(7) . .
C19 Y1 C17 56.22(8) . .
C22 Y1 C17 32.04(7) . .
C11 Y1 C17 143.32(8) . .
C18 Y1 C17 29.00(7) . .
C10 Y1 C17 120.62(7) . .
C20 Y1 C17 60.93(7) . .
C12 Y1 C17 169.58(7) . .
C19 Y1 C3 108.70(8) . .
C22 Y1 C3 143.93(7) . .
C11 Y1 C3 89.19(8) . .
C18 Y1 C3 103.34(8) . .
C10 Y1 C3 119.06(8) . .
C20 Y1 C3 138.48(8) . .
C12 Y1 C3 74.19(7) . .
C17 Y1 C3 116.17(7) . .
C19 Y1 C2 87.25(8) . .
C22 Y1 C2 117.25(8) . .
C11 Y1 C2 118.43(8) . .
C18 Y1 C2 74.01(8) . .
C10 Y1 C2 148.65(8) . .
C20 Y1 C2 119.04(8) . .
C12 Y1 C2 103.68(8) . .
C17 Y1 C2 86.75(8) . .
C3 Y1 C2 30.18(8) . .
C19 Y1 C21 55.79(8) . .
C22 Y1 C21 31.97(7) . .
C11 Y1 C21 106.72(7) . .
C18 Y1 C21 60.78(8) . .
C10 Y1 C21 76.57(7) . .
C20 Y1 C21 28.76(7) . .
C12 Y1 C21 117.83(7) . .
C17 Y1 C21 52.35(7) . .
C3 Y1 C21 163.53(8) . .
C2 Y1 C21 134.73(8) . .
C19 Y1 C9 94.20(8) . .
C22 Y1 C9 94.20(7) . .
C11 Y1 C9 49.35(7) . .
C18 Y1 C9 121.26(7) . .
C10 Y1 C9 29.88(7) . .
C20 Y1 C9 69.01(7) . .
C12 Y1 C9 48.92(7) . .
C17 Y1 C9 121.27(7) . .
C3 Y1 C9 121.46(7) . .
C2 Y1 C9 146.86(8) . .
C21 Y1 C9 68.95(7) . .
C19 Y1 C4 135.82(8) . .
C22 Y1 C4 129.81(7) . .
C11 Y1 C4 72.18(7) . .
C18 Y1 C4 119.20(7) . .
C10 Y1 C4 101.28(7) . .
C20 Y1 C4 167.49(8) . .
C12 Y1 C4 71.21(7) . .
C17 Y1 C4 116.96(7) . .
C3 Y1 C4 29.52(7) . .
C2 Y1 C4 49.02(7) . .
C21 Y1 C4 160.69(7) . .
C9 Y1 C4 118.35(7) . .
C19 Y1 C13 95.25(8) . .
C22 Y1 C13 122.82(7) . .
C11 Y1 C13 50.21(7) . .
C18 Y1 C13 127.44(7) . .
C10 Y1 C13 50.08(7) . .
C20 Y1 C13 82.70(7) . .
C12 Y1 C13 30.29(7) . .
C17 Y1 C13 143.39(7) . .
C3 Y1 C13 93.25(7) . .
C2 Y1 C13 116.93(8) . .
C21 Y1 C13 93.77(7) . .
C9 Y1 C13 29.94(7) . .
C4 Y1 C13 99.43(7) . .
C19 Y1 C1 97.79(8) . .
C22 Y1 C1 94.98(7) . .
C11 Y1 C1 117.92(7) . .
C18 Y1 C1 71.86(7) . .
C10 Y1 C1 141.04(7) . .
C20 Y1 C1 124.13(7) . .
C12 Y1 C1 118.80(7) . .
C17 Y1 C1 70.56(7) . .
C3 Y1 C1 48.97(7) . .
C2 Y1 C1 29.52(7) . .
C21 Y1 C1 122.76(7) . .
C9 Y1 C1 166.80(7) . .
C4 Y1 C1 48.55(7) . .
C13 Y1 C1 142.21(7) . .
C19 Y1 C5 127.48(8) . .
C22 Y1 C5 100.72(7) . .
C11 Y1 C5 89.12(7) . .
C18 Y1 C5 99.08(7) . .
C10 Y1 C5 111.39(7) . .
C20 Y1 C5 149.16(7) . .
C12 Y1 C5 98.22(7) . .
C17 Y1 C5 88.51(7) . .
C3 Y1 C5 49.67(7) . .
C2 Y1 C5 49.68(7) . .
C21 Y1 C5 132.66(7) . .
C9 Y1 C5 138.30(7) . .
C4 Y1 C5 29.94(7) . .
C13 Y1 C5 128.05(7) . .
C1 Y1 C5 29.88(7) . .
C5 Si1 C6 109.03(11) . .
C5 Si1 C7 113.31(11) . .
C6 Si1 C7 110.52(12) . .
C5 Si1 C8 110.13(11) . .
C6 Si1 C8 107.72(12) . .
C7 Si1 C8 105.96(12) . .
C13 Si2 C14 111.86(13) . .
C13 Si2 C15 110.20(12) . .
C14 Si2 C15 110.04(16) . .
C13 Si2 C16 109.90(12) . .
C14 Si2 C16 106.43(15) . .
C15 Si2 C16 108.29(15) . .
C2 C1 C5 109.7(2) . .
C2 C1 Y1 74.11(13) . .
C5 C1 Y1 75.29(13) . .
C1 C2 C3 107.5(2) . .
C1 C2 Y1 76.37(14) . .
C3 C2 Y1 74.69(14) . .
C4 C3 C2 107.8(2) . .
C4 C3 Y1 76.29(14) . .
C2 C3 Y1 75.14(14) . .
C3 C4 C5 109.7(2) . .
C3 C4 Y1 74.19(13) . .
C5 C4 Y1 75.57(13) . .
C1 C5 C4 105.3(2) . .
C1 C5 Si1 127.19(18) . .
C4 C5 Si1 127.07(18) . .
C1 C5 Y1 74.82(13) . .
C4 C5 Y1 74.49(12) . .
Si1 C5 Y1 121.49(10) . .
C10 C9 C13 109.5(2) . .
C10 C9 Y1 73.14(13) . .
C13 C9 Y1 75.07(13) . .
C9 C10 C11 107.8(2) . .
C9 C10 Y1 76.99(13) . .
C11 C10 Y1 74.59(13) . .
C12 C11 C10 107.8(2) . .
C12 C11 Y1 75.98(13) . .
C10 C11 Y1 75.19(13) . .
C11 C12 C13 109.6(2) . .
C11 C12 Y1 74.08(13) . .
C13 C12 Y1 76.15(12) . .
C9 C13 C12 105.2(2) . .
C9 C13 Si2 127.47(18) . .
C12 C13 Si2 126.76(18) . .
C9 C13 Y1 75.00(13) . .
C12 C13 Y1 73.56(12) . .
Si2 C13 Y1 123.00(11) . .
C18 C17 C22 122.3(2) . .
C18 C17 Y1 74.71(14) . .
C22 C17 Y1 68.13(12) . .
C17 C18 C19 122.3(2) . .
C17 C18 Y1 76.29(14) . .
C19 C18 Y1 65.62(12) . .
C20 C19 C18 110.9(2) . .
C20 C19 Y1 83.11(14) . .
C18 C19 Y1 82.19(14) . .
C21 C20 C19 122.0(2) . .
C21 C20 Y1 76.19(14) . .
C19 C20 Y1 65.02(13) . .
C20 C21 C22 122.8(2) . .
C20 C21 Y1 75.05(14) . .
C22 C21 Y1 67.68(13) . .
C23 C22 C17 123.8(2) . .
C23 C22 C21 121.8(2) . .
C17 C22 C21 110.1(2) . .
C23 C22 Y1 126.55(15) . .
C17 C22 Y1 79.82(14) . .
C21 C22 Y1 80.35(14) . .
C24 C23 C28 115.6(2) . .
C24 C23 C22 122.2(2) . .
C28 C23 C22 122.1(2) . .
C25 C24 C23 121.5(2) . .
C24 C25 C26 121.9(3) . .
C27 C26 C25 117.5(3) . .
C28 C27 C26 121.8(3) . .
C27 C28 C23 121.5(2) . .
O5 K1 O1 97.49(5) . .
O5 K1 O4 115.45(5) . .
O1 K1 O4 141.50(5) . .
O5 K1 O6 61.65(5) . .
O1 K1 O6 120.72(5) . .
O4 K1 O6 93.42(5) . .
O5 K1 O2 138.14(5) . .
O1 K1 O2 60.56(4) . .
O4 K1 O2 100.70(5) . .
O6 K1 O2 97.43(5) . .
O5 K1 O3 93.57(5) . .
O1 K1 O3 100.30(5) . .
O4 K1 O3 60.27(5) . .
O6 K1 O3 133.15(5) . .
O2 K1 O3 123.63(5) . .
O5 K1 N1 60.19(5) . .
O1 K1 N1 60.19(5) . .
O4 K1 N1 119.04(5) . .
O6 K1 N1 121.09(5) . .
O2 K1 N1 119.79(5) . .
O3 K1 N1 59.59(5) . .
O5 K1 N2 120.99(5) . .
O1 K1 N2 120.19(5) . .
O4 K1 N2 59.56(5) . .
O6 K1 N2 60.28(5) . .
O2 K1 N2 60.29(5) . .
O3 K1 N2 118.87(5) . .
N1 K1 N2 178.35(5) . .
C31 O1 C30 110.46(17) . .
C31 O1 K1 116.59(13) . .
C30 O1 K1 118.15(13) . .
C32 O2 C33 109.81(16) . .
C32 O2 K1 113.10(12) . .
C33 O2 K1 117.92(13) . .
C36 O3 C37 110.46(18) . .
C36 O3 K1 118.63(13) . .
C37 O3 K1 109.94(13) . .
C38 O4 C39 110.08(17) . .
C38 O4 K1 116.73(13) . .
C39 O4 K1 117.14(13) . .
C42 O5 C43 111.14(17) . .
C42 O5 K1 117.85(13) . .
C43 O5 K1 113.25(13) . .
C45 O6 C44 111.00(18) . .
C45 O6 K1 116.78(13) . .
C44 O6 K1 111.40(13) . .
C41 N1 C29 109.57(19) . .
C41 N1 C35 110.44(19) . .
C29 N1 C35 109.42(19) . .
C41 N1 K1 109.16(13) . .
C29 N1 K1 109.20(13) . .
C35 N1 K1 109.02(13) . .
C46 N2 C40 109.70(19) . .
C46 N2 C34 110.41(18) . .
C40 N2 C34 109.47(18) . .
C46 N2 K1 108.27(13) . .
C40 N2 K1 110.26(13) . .
C34 N2 K1 108.71(14) . .
N1 C29 C30 113.8(2) . .
O1 C30 C29 109.08(19) . .
O1 C31 C32 109.92(18) . .
O2 C32 C31 110.32(18) . .
O2 C33 C34 109.60(18) . .
N2 C34 C33 113.97(19) . .
N1 C35 C36 113.3(2) . .
O3 C36 C35 109.5(2) . .
O3 C37 C38 109.2(2) . .
O4 C38 C37 109.73(19) . .
O4 C39 C40 108.21(18) . .
N2 C40 C39 113.6(2) . .
N1 C41 C42 113.12(19) . .
O5 C42 C41 109.72(19) . .
O5 C43 C44 109.30(19) . .
O6 C44 C43 109.59(19) . .
O6 C45 C46 109.1(2) . .
N2 C46 C45 113.00(19) . .
O7 O7 C47 76.2(19) 2_876 2_876
O7 O7 C47B 39.3(18) 2_876 .
C47 O7 C47B 37.8(5) 2_876 .
O7 O7 C47 73(2) 2_876 .
C47 O7 C47 149.6(5) 2_876 .
C47B O7 C47 112.0(6) . .
O7 C47 O7 30.4(5) 2_876 .
O7 C47 C48 140.2(10) 2_876 .
O7 C47 C48 109.8(10) . .
O7 C47B O7 29.4(11) 2_876 .
O7 C47B C48B 142.0(15) 2_876 .
O7 C47B C48B 112.6(10) . .

loop_
_geom_bond_atom_site_label_1
_geom_bond_atom_site_label_2
_geom_bond_distance
_geom_bond_site_symmetry_2
Y1 Cnt1 2.467 .
Y1 Cnt2 2.442 .
Y1 C19 2.480(2) .
Y1 C22 2.561(2) .
Y1 C11 2.692(2) .
Y1 C18 2.697(2) .
Y1 C10 2.700(2) .
Y1 C20 2.716(2) .
Y1 C12 2.716(2) .
Y1 C17 2.716(2) .
Y1 C3 2.722(2) .
Y1 C2 2.728(2) .
Y1 C21 2.730(2) .
Y1 C9 2.749(2) .
Y1 C4 2.749(2) .
Y1 C13 2.750(2) .
Y1 C1 2.757(2) .
Y1 C5 2.763(2) .
Si1 C5 1.853(2) .
Si1 C6 1.862(3) .
Si1 C7 1.866(2) .
Si1 C8 1.871(2) .
Si2 C13 1.848(2) .
Si2 C14 1.861(3) .
Si2 C15 1.862(3) .
Si2 C16 1.882(3) .
C1 C2 1.398(3) .
C1 C5 1.423(3) .
C2 C3 1.419(4) .
C3 C4 1.394(3) .
C4 C5 1.424(3) .
C9 C10 1.405(3) .
C9 C13 1.420(3) .
C10 C11 1.406(3) .
C11 C12 1.397(3) .
C12 C13 1.428(3) .
C17 C18 1.355(3) .
C17 C22 1.464(3) .
C18 C19 1.450(3) .
C19 C20 1.444(4) .
C20 C21 1.353(3) .
C21 C22 1.466(3) .
C22 C23 1.460(3) .
C23 C24 1.415(3) .
C23 C28 1.422(3) .
C24 C25 1.372(4) .
C25 C26 1.391(4) .
C26 C27 1.385(4) .
C27 C28 1.371(4) .
K1 O5 2.7853(16) .
K1 O1 2.8010(16) .
K1 O4 2.8058(16) .
K1 O6 2.8128(16) .
K1 O2 2.8232(15) .
K1 O3 2.8688(16) .
K1 N1 3.0298(19) .
K1 N2 3.0393(19) .
O1 C31 1.424(3) .
O1 C30 1.430(3) .
O2 C32 1.426(3) .
O2 C33 1.428(3) .
O3 C36 1.419(3) .
O3 C37 1.427(3) .
O4 C38 1.425(3) .
O4 C39 1.428(3) .
O5 C42 1.419(3) .
O5 C43 1.429(3) .
O6 C45 1.425(3) .
O6 C44 1.427(3) .
N1 C41 1.471(3) .
N1 C29 1.473(3) .
N1 C35 1.475(3) .
N2 C46 1.467(3) .
N2 C40 1.470(3) .
N2 C34 1.476(3) .
C29 C30 1.501(3) .
C31 C32 1.494(3) .
C33 C34 1.503(3) .
C35 C36 1.500(4) .
C37 C38 1.489(3) .
C39 C40 1.506(3) .
C41 C42 1.499(3) .
C43 C44 1.483(3) .
C45 C46 1.502(3) .
O7 O7 0.729(11) 2_876
O7 C47 1.377(15) 2_876
O7 C47B 1.384(15) .
O7 C47 1.396(18) .
C47 O7 1.377(15) 2_876
C47 C48 1.461(14) .
C48B C47B 1.469(14) .
C47B O7 0.940(14) 2_876
